data_4032996
loop_
_publ_author_name
'Takahashi, Yuka'
'Ikeda, Hirotaka'
'Kanase, Yuki'
'Makino, Kosho'
'Tabata, Hidetsugu'
'Oshitari, Tetsuta'
'Inagaki, Satoshi'
'Otani, Yuko'
'Natsugari, Hideaki'
'Takahashi, Hideyo'
'Ohwada, Tomohiko'

_publ_section_title
;
 Elucidation of the E-Amide Preference of N-Acyl Azoles.
;
_journal_issue 21
_journal_name_full 'The Journal of organic chemistry'
_journal_page_first 11370
_journal_page_last 11382
_journal_paper_doi 10.1021/acs.joc.7b01759
_journal_volume 82
_journal_year 2017
_chemical_formula_moiety 'C9 H4 Cl3 N3 O'
_chemical_formula_sum 'C9 H4 Cl3 N3 O'
_chemical_formula_weight 276.51
_space_group_crystal_system triclinic
_space_group_IT_number 2
_space_group_name_Hall '-P 1'
_space_group_name_H-M_alt 'P -1'
_symmetry_space_group_name_Hall '-P 1'
_symmetry_space_group_name_H-M 'P -1'
_atom_sites_solution_hydrogens geom
_atom_sites_solution_primary direct
_atom_sites_solution_secondary difmap
_cell_angle_alpha 86.170(2)
_cell_angle_beta 83.778(2)
_cell_angle_gamma 80.605(3)
_cell_formula_units_Z 2
_cell_length_a 7.4103(3)
_cell_length_b 8.3251(3)
_cell_length_c 9.0266(3)
_cell_measurement_reflns_used 3731
_cell_measurement_temperature 173
_cell_measurement_theta_max 68.14
_cell_measurement_theta_min 4.93
_cell_volume 545.47(4)
_computing_cell_refinement 'RAPID AUTO'
_computing_data_collection 'RAPID AUTO (Rigaku, ????)'
_computing_data_reduction 'RAPID AUTO'
_computing_molecular_graphics 'CrystalStructure 4.2.2'
_computing_publication_material 'CrystalStructure 4.2.2 (Rigaku, 2016)'
_computing_structure_refinement 'SHELXL97 (Sheldrick, 2008)'
_computing_structure_solution 'SIR92 (Altomare, et al., 1994)'
_diffrn_ambient_temperature 173
_diffrn_detector_area_resol_mean 10.000
_diffrn_measured_fraction_theta_full 0.977
_diffrn_measured_fraction_theta_max 0.974
_diffrn_measurement_device_type 'Rigaku R-AXIS RAPID'
_diffrn_measurement_method \w
_diffrn_radiation_type 'Cu K\a'
_diffrn_radiation_wavelength 1.54187
_diffrn_reflns_av_R_equivalents 0.0711
_diffrn_reflns_Laue_measured_fraction_full 0.977
_diffrn_reflns_Laue_measured_fraction_max 0.974
_diffrn_reflns_limit_h_max 8
_diffrn_reflns_limit_h_min -8
_diffrn_reflns_limit_k_max 9
_diffrn_reflns_limit_k_min -9
_diffrn_reflns_limit_l_max 10
_diffrn_reflns_limit_l_min -10
_diffrn_reflns_number 5804
_diffrn_reflns_point_group_measured_fraction_full 0.977
_diffrn_reflns_point_group_measured_fraction_max 0.974
_diffrn_reflns_theta_full 67.687
_diffrn_reflns_theta_max 68.222
_diffrn_reflns_theta_min 4.935
_diffrn_standards_number 0
_exptl_absorpt_coefficient_mu 7.464
_exptl_absorpt_correction_T_max 0.593
_exptl_absorpt_correction_T_min 0.440
_exptl_absorpt_correction_type multi-scan
_exptl_absorpt_process_details 'ABSCOR (Rigaku, 1995)'
_exptl_crystal_colour colorless
_exptl_crystal_density_diffrn 1.683
_exptl_crystal_density_method 'not measured'
_exptl_crystal_description block
_exptl_crystal_F_000 276.00
_exptl_crystal_size_max 0.150
_exptl_crystal_size_mid 0.150
_exptl_crystal_size_min 0.070
_refine_diff_density_max 0.54
_refine_diff_density_min -0.47
_refine_ls_extinction_method none
_refine_ls_goodness_of_fit_ref 1.012
_refine_ls_hydrogen_treatment constr
_refine_ls_number_parameters 145
_refine_ls_number_reflns 1938
_refine_ls_number_restraints 0
_refine_ls_R_factor_all 0.0689
_refine_ls_R_factor_gt 0.0498
_refine_ls_shift/su_max 0.000
_refine_ls_structure_factor_coef Fsqd
_refine_ls_weighting_details 'w = 1/[\s^2^(Fo^2^)+1.1000P] where P=(Fo^2^+2Fc^2^)/3'
_refine_ls_weighting_scheme calc
_refine_ls_wR_factor_gt 0.0991
_refine_ls_wR_factor_ref 0.1150
_reflns_Friedel_coverage 0.000
_reflns_number_gt 1443
_reflns_number_total 1938
_reflns_threshold_expression F^2^>2.0\s(F^2^)
_cod_data_source_file jo7b01759_si_002.cif
_cod_data_source_block 131203_compound_7b
_cod_depositor_comments 'Adding full bibliography for 4032995--4033001.cif.'
_cod_original_cell_volume 545.47(3)
_cod_database_code 4032996
_shelxl_version_number 2013-4

loop_
_space_group_symop_id
_space_group_symop_operation_xyz
1 +X,+Y,+Z
2 -X,-Y,-Z

loop_
_atom_site_label
_atom_site_type_symbol
_atom_site_fract_x
_atom_site_fract_y
_atom_site_fract_z
_atom_site_U_iso_or_equiv
_atom_site_adp_type
_atom_site_occupancy
_atom_site_site_symmetry_order
_atom_site_calc_flag
_atom_site_refinement_flags_posn
_atom_site_refinement_flags_adp
Cl1 Cl 0.06818(14) 0.55776(12) 0.28887(11) 0.0365(3) Uani 1 1 d . .
Cl2 Cl 0.42971(14) 0.37081(14) -0.23743(11) 0.0410(3) Uani 1 1 d . .
Cl3 Cl 0.15570(14) -0.06993(12) 0.14908(11) 0.0367(3) Uani 1 1 d . .
O1 O 0.0865(4) 0.1852(4) 0.4678(3) 0.0354(7) Uani 1 1 d . .
N1 N -0.1694(4) 0.2065(4) 0.3463(3) 0.0267(8) Uani 1 1 d . .
N2 N -0.2444(4) 0.2143(4) 0.2124(4) 0.0323(8) Uani 1 1 d . .
N3 N -0.4177(4) 0.2033(4) 0.2451(4) 0.0371(9) Uani 1 1 d . .
C1 C -0.4542(5) 0.1876(5) 0.3974(5) 0.0382(11) Uani 1 1 d . .
H1 H -0.5709 0.1778 0.4490 0.046 Uiso 1 1 calc R U
C2 C -0.2999(5) 0.1883(5) 0.4619(5) 0.0356(10) Uani 1 1 d . .
H2 H -0.2848 0.1783 0.5655 0.043 Uiso 1 1 calc R U
C3 C 0.0201(5) 0.2093(5) 0.3505(4) 0.0280(9) Uani 1 1 d . .
C4 C 0.1224(5) 0.2488(5) 0.2030(4) 0.0249(9) Uani 1 1 d . .
C5 C 0.1545(5) 0.4059(5) 0.1639(4) 0.0285(9) Uani 1 1 d . .
C6 C 0.2487(5) 0.4476(5) 0.0301(4) 0.0301(9) Uani 1 1 d . .
H3 H 0.2682 0.5565 0.0052 0.036 Uiso 1 1 calc R U
C7 C 0.3138(5) 0.3235(5) -0.0660(4) 0.0331(10) Uani 1 1 d . .
C8 C 0.2896(5) 0.1630(5) -0.0326(4) 0.0310(9) Uani 1 1 d . .
H4 H 0.3380 0.0798 -0.0997 0.037 Uiso 1 1 calc R U
C9 C 0.1923(5) 0.1286(5) 0.1022(4) 0.0270(9) Uani 1 1 d . .

loop_
_atom_site_aniso_label
_atom_site_aniso_U_11
_atom_site_aniso_U_22
_atom_site_aniso_U_33
_atom_site_aniso_U_23
_atom_site_aniso_U_13
_atom_site_aniso_U_12
Cl1 0.0423(6) 0.0317(6) 0.0335(5) -0.0055(4) 0.0087(4) -0.0065(5)
Cl2 0.0430(6) 0.0473(7) 0.0291(6) 0.0009(5) 0.0129(5) -0.0082(5)
Cl3 0.0490(6) 0.0281(6) 0.0323(6) 0.0002(4) 0.0005(5) -0.0081(5)
O1 0.0317(15) 0.048(2) 0.0271(15) 0.0032(13) -0.0050(12) -0.0096(13)
N1 0.0251(16) 0.035(2) 0.0197(16) 0.0010(14) 0.0007(13) -0.0053(14)
N2 0.0321(19) 0.036(2) 0.0294(18) -0.0011(15) -0.0015(15) -0.0090(16)
N3 0.0295(18) 0.047(2) 0.036(2) -0.0021(17) -0.0033(16) -0.0074(17)
C1 0.025(2) 0.047(3) 0.039(3) 0.003(2) 0.0069(19) -0.0049(19)
C2 0.031(2) 0.046(3) 0.027(2) 0.0062(19) 0.0065(18) -0.009(2)
C3 0.025(2) 0.030(2) 0.028(2) 0.0005(17) 0.0041(17) -0.0039(17)
C4 0.0210(19) 0.028(2) 0.025(2) 0.0011(17) 0.0018(15) -0.0060(16)
C5 0.026(2) 0.026(2) 0.030(2) -0.0010(17) 0.0055(17) 0.0012(17)
C6 0.028(2) 0.033(2) 0.029(2) 0.0020(18) 0.0038(17) -0.0076(18)
C7 0.028(2) 0.040(3) 0.028(2) 0.0035(19) 0.0065(17) -0.0039(19)
C8 0.030(2) 0.035(3) 0.026(2) -0.0036(18) 0.0015(17) 0.0004(18)
C9 0.029(2) 0.023(2) 0.029(2) -0.0015(17) -0.0020(17) -0.0057(17)

loop_
_atom_type_symbol
_atom_type_description
_atom_type_scat_dispersion_real
_atom_type_scat_dispersion_imag
_atom_type_scat_source
C C 0.0181 0.0091
;
International Tables for Crystallography
(Vol. C, Tables 4.2.6.8 and 6.1.1.4)
;
H H 0.0000 0.0000
;
International Tables for Crystallography
(Vol. C, Table 6.1.1.4)
;
O O 0.0492 0.0322
;
International Tables for Crystallography
(Vol. C, Tables 4.2.6.8 and 6.1.1.4)
;
N N 0.0311 0.0180
;
International Tables for Crystallography
(Vol. C, Tables 4.2.6.8 and 6.1.1.4)
;
Cl Cl 0.3639 0.7018
;
International Tables for Crystallography
(Vol. C, Tables 4.2.6.8 and 6.1.1.4)
;

loop_
_geom_angle_atom_site_label_1
_geom_angle_atom_site_label_2
_geom_angle_atom_site_label_3
_geom_angle
C2 N1 N2 110.3(3)
C2 N1 C3 128.7(3)
N2 N1 C3 120.9(3)
N3 N2 N1 106.3(3)
N2 N3 C1 109.1(3)
C2 C1 N3 109.5(4)
C2 C1 H1 125.2
N3 C1 H1 125.2
C1 C2 N1 104.8(4)
C1 C2 H2 127.6
N1 C2 H2 127.6
O1 C3 N1 119.8(3)
O1 C3 C4 125.2(3)
N1 C3 C4 115.0(3)
C5 C4 C9 117.5(3)
C5 C4 C3 120.9(4)
C9 C4 C3 121.5(3)
C6 C5 C4 122.9(4)
C6 C5 Cl1 119.0(3)
C4 C5 Cl1 118.1(3)
C5 C6 C7 117.1(4)
C5 C6 H3 121.5
C7 C6 H3 121.5
C6 C7 C8 123.0(4)
C6 C7 Cl2 118.7(3)
C8 C7 Cl2 118.2(3)
C9 C8 C7 117.4(4)
C9 C8 H4 121.3
C7 C8 H4 121.3
C8 C9 C4 122.1(4)
C8 C9 Cl3 119.4(3)
C4 C9 Cl3 118.5(3)

loop_
_geom_bond_atom_site_label_1
_geom_bond_atom_site_label_2
_geom_bond_distance
Cl1 C5 1.747(4)
Cl2 C7 1.740(4)
Cl3 C9 1.736(4)
O1 C3 1.206(4)
N1 C2 1.362(5)
N1 N2 1.378(4)
N1 C3 1.413(5)
N2 N3 1.303(4)
N3 C1 1.374(5)
C1 C2 1.339(6)
C1 H1 0.9500
C2 H2 0.9500
C3 C4 1.504(5)
C4 C5 1.383(5)
C4 C9 1.396(5)
C5 C6 1.381(5)
C6 C7 1.385(5)
C6 H3 0.9500
C7 C8 1.386(5)
C8 C9 1.383(5)
C8 H4 0.9500

loop_
_geom_torsion_atom_site_label_1
_geom_torsion_atom_site_label_2
_geom_torsion_atom_site_label_3
_geom_torsion_atom_site_label_4
_geom_torsion
C2 N1 N2 N3 0.8(4)
C3 N1 N2 N3 177.7(3)
N1 N2 N3 C1 -0.4(4)
N2 N3 C1 C2 -0.2(5)
N3 C1 C2 N1 0.7(5)
N2 N1 C2 C1 -0.9(5)
C3 N1 C2 C1 -177.5(4)
C2 N1 C3 O1 4.0(7)
N2 N1 C3 O1 -172.2(4)
C2 N1 C3 C4 -174.0(4)
N2 N1 C3 C4 9.7(5)
O1 C3 C4 C5 -81.2(5)
N1 C3 C4 C5 96.7(4)
O1 C3 C4 C9 97.1(5)
N1 C3 C4 C9 -85.0(4)
C9 C4 C5 C6 1.1(6)
C3 C4 C5 C6 179.5(3)
C9 C4 C5 Cl1 -179.9(3)
C3 C4 C5 Cl1 -1.5(5)
C4 C5 C6 C7 -0.6(6)
Cl1 C5 C6 C7 -179.6(3)
C5 C6 C7 C8 -0.7(6)
C5 C6 C7 Cl2 178.8(3)
C6 C7 C8 C9 1.4(6)
Cl2 C7 C8 C9 -178.1(3)
C7 C8 C9 C4 -0.9(6)
C7 C8 C9 Cl3 179.3(3)
C5 C4 C9 C8 -0.4(6)
C3 C4 C9 C8 -178.7(3)
C5 C4 C9 Cl3 179.5(3)
C3 C4 C9 Cl3 1.1(5)
